data_4318210
loop_
_publ_author_name
'Hendrik Ehlich'
'Annette Schier'
'Hubert Schmidbaur'

_publ_section_title
;
 Aurophilicity-Based One-Dimensional Arrays of Gold(I) Phenylene-1,3- and
 -1,4-dithiolates
;
_journal_name_full 'Inorganic Chemistry'
_journal_page_first 3721
_journal_page_last 3727
_journal_paper_doi 10.1021/ic020107i
_journal_volume 41
_journal_year 2002
_chemical_formula_sum 'C50 H78 Au2 Cl4 P2 S2'
_chemical_formula_weight 1340.92
_chemical_name_systematic
;
  ?
;
_space_group_IT_number 14
_symmetry_cell_setting monoclinic
_symmetry_space_group_name_Hall '-P 2yn'
_symmetry_space_group_name_H-M 'P 1 21/n 1'
_atom_sites_solution_hydrogens geom
_atom_sites_solution_primary direct
_atom_sites_solution_secondary difmap
_audit_creation_method SHELXL-97
_cell_angle_alpha 90.00
_cell_angle_beta 101.336(1)
_cell_angle_gamma 90.00
_cell_formula_units_Z 2
_cell_length_a 9.7574(1)
_cell_length_b 11.7033(1)
_cell_length_c 23.7344(3)
_cell_measurement_reflns_used 79730
_cell_measurement_temperature 143(2)
_cell_volume 2657.45(5)
_computing_cell_refinement HKL2000
_computing_data_collection XPRESS
_computing_data_reduction HKL2000
_computing_molecular_graphics SHELXTL-PLUS
_computing_publication_material 'SHELXL-97 (Sheldrick, 1997)'
_computing_structure_refinement 'SHELXL-97 (Sheldrick, 1997)'
_computing_structure_solution 'SHELXS-97 (Sheldrick, 1990)'
_diffrn_ambient_temperature 143(2)
_diffrn_measured_fraction_theta_full 0.974
_diffrn_measured_fraction_theta_max 0.974
_diffrn_measurement_device_type 'NONIUS DIP2020'
_diffrn_measurement_method phi-rotation
_diffrn_radiation_monochromator graphite
_diffrn_radiation_source 'fine-focus sealed tube'
_diffrn_radiation_type MoK\a
_diffrn_radiation_wavelength 0.71073
_diffrn_reflns_av_R_equivalents 0.037
_diffrn_reflns_av_sigmaI/netI 0.037
_diffrn_reflns_limit_h_max 12
_diffrn_reflns_limit_h_min 0
_diffrn_reflns_limit_k_max 14
_diffrn_reflns_limit_k_min 0
_diffrn_reflns_limit_l_max 29
_diffrn_reflns_limit_l_min -30
_diffrn_reflns_number 79730
_diffrn_reflns_theta_full 27.12
_diffrn_reflns_theta_max 27.12
_diffrn_reflns_theta_min 3.15
_exptl_absorpt_coefficient_mu 5.887
_exptl_absorpt_correction_type none
_exptl_crystal_colour colourless
_exptl_crystal_density_diffrn 1.676
_exptl_crystal_density_method 'not measured'
_exptl_crystal_F_000 1332
_exptl_crystal_size_max 0.50
_exptl_crystal_size_mid 0.30
_exptl_crystal_size_min 0.20
_refine_diff_density_max 0.909
_refine_diff_density_min -1.360
_refine_diff_density_rms 0.098
_refine_ls_extinction_method none
_refine_ls_goodness_of_fit_ref 1.077
_refine_ls_hydrogen_treatment riding
_refine_ls_matrix_type full
_refine_ls_number_parameters 271
_refine_ls_number_reflns 5732
_refine_ls_number_restraints 0
_refine_ls_restrained_S_all 1.077
_refine_ls_R_factor_all 0.0321
_refine_ls_R_factor_gt 0.0302
_refine_ls_shift/su_max 0.001
_refine_ls_shift/su_mean 0.000
_refine_ls_structure_factor_coef Fsqd
_refine_ls_weighting_details 'calc w=1/[\s^2^(Fo^2^)+(0.0250P)^2^+6.8714P] where P=(Fo^2^+2Fc^2^)/3'
_refine_ls_weighting_scheme calc
_refine_ls_wR_factor_gt 0.0713
_refine_ls_wR_factor_ref 0.0724
_reflns_number_gt 5442
_reflns_number_total 5732
_reflns_threshold_expression >2sigma(I)
_cod_data_source_file ic020107i_3.cif
_cod_data_source_block hend20
_cod_database_code 4318210

loop_
_symmetry_equiv_pos_as_xyz
'x, y, z'
'-x+1/2, y+1/2, -z+1/2'
'-x, -y, -z'
'x-1/2, -y-1/2, z-1/2'

loop_
_atom_site_label
_atom_site_type_symbol
_atom_site_fract_x
_atom_site_fract_y
_atom_site_fract_z
_atom_site_U_iso_or_equiv
_atom_site_adp_type
_atom_site_occupancy
_atom_site_symmetry_multiplicity
_atom_site_calc_flag
_atom_site_refinement_flags
_atom_site_disorder_assembly
_atom_site_disorder_group
Au1 Au 0.787008(14) 0.265713(14) 0.208595(6) 0.03699(6) Uani 1 1 d . . .
S1 S 0.98993(11) 0.21886(11) 0.17755(5) 0.0486(3) Uani 1 1 d . . .
P1 P 0.57792(9) 0.30370(8) 0.23374(4) 0.03151(19) Uani 1 1 d . . .
C1 C 0.9894(4) 0.3145(4) 0.11960(17) 0.0431(9) Uani 1 1 d . . .
C2 C 1.0615(6) 0.2859(6) 0.0766(2) 0.0732(19) Uani 1 1 d . . .
H2A H 1.1099 0.2151 0.0789 0.088 Uiso 1 1 calc R . .
C3 C 1.0647(6) 0.3570(6) 0.03090(18) 0.0716(18) Uani 1 1 d . . .
H3A H 1.1148 0.3333 0.0024 0.086 Uiso 1 1 calc R . .
C4 C 0.9983(4) 0.4615(4) 0.02466(17) 0.0418(9) Uani 1 1 d . . .
C5 C 0.9267(5) 0.4902(4) 0.0681(2) 0.0555(13) Uani 1 1 d . . .
H5A H 0.8777 0.5607 0.0656 0.067 Uiso 1 1 calc R . .
C6 C 0.9245(5) 0.4197(4) 0.1144(2) 0.0572(13) Uani 1 1 d . . .
H6A H 0.8770 0.4443 0.1435 0.069 Uiso 1 1 calc R . .
C11 C 0.4548(4) 0.1893(3) 0.20481(15) 0.0331(7) Uani 1 1 d . . .
H11A H 0.3598 0.2096 0.2116 0.040 Uiso 1 1 calc R . .
C12 C 0.5006(4) 0.0754(3) 0.23478(18) 0.0422(9) Uani 1 1 d . . .
H12A H 0.5984 0.0592 0.2317 0.051 Uiso 1 1 calc R . .
H12B H 0.4972 0.0818 0.2761 0.051 Uiso 1 1 calc R . .
C13 C 0.4075(5) -0.0230(4) 0.2084(2) 0.0537(11) Uani 1 1 d . . .
H13A H 0.4427 -0.0953 0.2277 0.064 Uiso 1 1 calc R . .
H13B H 0.3114 -0.0105 0.2149 0.064 Uiso 1 1 calc R . .
C14 C 0.4040(5) -0.0333(4) 0.1446(2) 0.0480(10) Uani 1 1 d . . .
H14A H 0.3407 -0.0963 0.1284 0.058 Uiso 1 1 calc R . .
H14B H 0.4988 -0.0513 0.1380 0.058 Uiso 1 1 calc R . .
C15 C 0.3536(5) 0.0778(4) 0.11480(19) 0.0479(10) Uani 1 1 d . . .
H15A H 0.2568 0.0934 0.1197 0.057 Uiso 1 1 calc R . .
H15B H 0.3527 0.0709 0.0732 0.057 Uiso 1 1 calc R . .
C16 C 0.4478(5) 0.1763(3) 0.13952(16) 0.0411(9) Uani 1 1 d . . .
H16A H 0.4120 0.2480 0.1199 0.049 Uiso 1 1 calc R . .
H16B H 0.5430 0.1629 0.1323 0.049 Uiso 1 1 calc R . .
C21 C 0.5887(4) 0.3056(3) 0.31230(16) 0.0355(8) Uani 1 1 d . . .
H21A H 0.6120 0.2259 0.3261 0.043 Uiso 1 1 calc R . .
C22 C 0.7105(4) 0.3816(4) 0.34181(18) 0.0454(10) Uani 1 1 d . . .
H22A H 0.7980 0.3570 0.3302 0.054 Uiso 1 1 calc R . .
H22B H 0.6921 0.4620 0.3296 0.054 Uiso 1 1 calc R . .
C23 C 0.7272(5) 0.3730(5) 0.40729(19) 0.0543(11) Uani 1 1 d . . .
H23A H 0.7533 0.2938 0.4196 0.065 Uiso 1 1 calc R . .
H23B H 0.8036 0.4243 0.4258 0.065 Uiso 1 1 calc R . .
C24 C 0.5932(5) 0.4056(4) 0.42674(18) 0.0503(11) Uani 1 1 d . . .
H24A H 0.5713 0.4868 0.4174 0.060 Uiso 1 1 calc R . .
H24B H 0.6060 0.3962 0.4689 0.060 Uiso 1 1 calc R . .
C25 C 0.4717(5) 0.3306(4) 0.39709(18) 0.0481(10) Uani 1 1 d . . .
H25A H 0.3844 0.3559 0.4086 0.058 Uiso 1 1 calc R . .
H25B H 0.4894 0.2503 0.4096 0.058 Uiso 1 1 calc R . .
C26 C 0.4537(4) 0.3373(4) 0.33150(17) 0.0400(8) Uani 1 1 d . . .
H26A H 0.3782 0.2846 0.3135 0.048 Uiso 1 1 calc R . .
H26B H 0.4260 0.4158 0.3185 0.048 Uiso 1 1 calc R . .
C31 C 0.5017(4) 0.4451(4) 0.20872(19) 0.0427(9) Uani 1 1 d . . .
H31A H 0.5191 0.4954 0.2435 0.051 Uiso 1 1 calc R . .
C32 C 0.3435(4) 0.4450(3) 0.18771(17) 0.0365(8) Uani 1 1 d . . .
H32A H 0.3193 0.3936 0.1541 0.044 Uiso 1 1 calc R . .
H32B H 0.2981 0.4148 0.2185 0.044 Uiso 1 1 calc R . .
C33 C 0.2880(5) 0.5636(4) 0.1711(2) 0.0585(13) Uani 1 1 d . . .
H33A H 0.1866 0.5588 0.1549 0.070 Uiso 1 1 calc R . .
H33B H 0.3005 0.6120 0.2060 0.070 Uiso 1 1 calc R . .
C34 C 0.3596(6) 0.6179(4) 0.1284(2) 0.0591(12) Uani 1 1 d . . .
H34A H 0.3247 0.6970 0.1211 0.071 Uiso 1 1 calc R . .
H34B H 0.3367 0.5752 0.0918 0.071 Uiso 1 1 calc R . .
C35 C 0.5198(5) 0.6204(4) 0.14925(19) 0.0515(11) Uani 1 1 d . . .
H35A H 0.5643 0.6503 0.1182 0.062 Uiso 1 1 calc R . .
H35B H 0.5438 0.6724 0.1827 0.062 Uiso 1 1 calc R . .
C36 C 0.5755(5) 0.5022(4) 0.1662(2) 0.0530(11) Uani 1 1 d . . .
H36A H 0.5652 0.4541 0.1313 0.064 Uiso 1 1 calc R . .
H36B H 0.6765 0.5076 0.1831 0.064 Uiso 1 1 calc R . .
C01 C 0.6702(7) 0.2648(5) 0.0291(2) 0.0661(15) Uani 1 1 d . . .
H01A H 0.7464 0.2968 0.0118 0.079 Uiso 1 1 calc R . .
H01B H 0.7047 0.2587 0.0711 0.079 Uiso 1 1 calc R . .
Cl1 Cl 0.6257(2) 0.13135(14) 0.00099(8) 0.0977(6) Uani 1 1 d . . .
Cl2 Cl 0.5258(2) 0.35588(15) 0.01524(7) 0.0969(6) Uani 1 1 d . . .

loop_
_atom_site_aniso_label
_atom_site_aniso_U_11
_atom_site_aniso_U_22
_atom_site_aniso_U_33
_atom_site_aniso_U_23
_atom_site_aniso_U_13
_atom_site_aniso_U_12
Au1 0.02801(9) 0.04826(10) 0.03503(9) -0.00081(6) 0.00703(6) -0.00243(6)
S1 0.0346(5) 0.0707(8) 0.0423(6) -0.0052(5) 0.0119(4) 0.0047(5)
P1 0.0260(4) 0.0352(5) 0.0332(4) 0.0036(4) 0.0054(4) -0.0011(4)
C1 0.0266(18) 0.068(3) 0.0349(19) -0.0118(19) 0.0055(15) -0.0007(18)
C2 0.068(3) 0.117(5) 0.036(2) 0.011(3) 0.012(2) 0.062(3)
C3 0.073(3) 0.117(5) 0.028(2) 0.008(2) 0.018(2) 0.061(3)
C4 0.0307(18) 0.061(3) 0.0342(19) -0.0168(18) 0.0066(16) -0.0022(17)
C5 0.071(3) 0.036(2) 0.073(3) -0.017(2) 0.047(3) -0.014(2)
C6 0.070(3) 0.047(2) 0.069(3) -0.025(2) 0.047(3) -0.020(2)
C11 0.0342(18) 0.0329(18) 0.0323(17) 0.0021(14) 0.0070(15) 0.0003(14)
C12 0.043(2) 0.038(2) 0.043(2) 0.0089(17) 0.0010(17) -0.0022(17)
C13 0.051(3) 0.039(2) 0.069(3) 0.009(2) 0.007(2) -0.0069(19)
C14 0.037(2) 0.037(2) 0.065(3) -0.0082(19) -0.002(2) 0.0012(17)
C15 0.047(2) 0.043(2) 0.047(2) -0.0087(18) -0.0057(19) 0.0085(18)
C16 0.051(2) 0.038(2) 0.0323(19) -0.0007(15) 0.0035(17) 0.0031(17)
C21 0.0313(18) 0.0378(19) 0.0355(19) 0.0020(15) 0.0020(15) 0.0005(15)
C22 0.032(2) 0.061(3) 0.040(2) -0.0076(19) 0.0005(17) -0.0063(18)
C23 0.042(2) 0.073(3) 0.042(2) -0.010(2) -0.0038(19) 0.000(2)
C24 0.055(3) 0.059(3) 0.035(2) -0.0072(19) 0.0041(19) 0.003(2)
C25 0.043(2) 0.061(3) 0.040(2) -0.0017(19) 0.0091(18) 0.004(2)
C26 0.0315(19) 0.050(2) 0.037(2) -0.0015(17) 0.0040(16) -0.0009(16)
C31 0.037(2) 0.037(2) 0.051(2) 0.0091(17) 0.0019(18) -0.0052(16)
C32 0.0312(19) 0.0345(19) 0.042(2) 0.0013(15) 0.0018(16) -0.0004(14)
C33 0.051(3) 0.043(3) 0.077(3) 0.013(2) 0.001(2) 0.005(2)
C34 0.070(3) 0.049(3) 0.056(3) 0.017(2) 0.008(2) 0.010(2)
C35 0.073(3) 0.040(2) 0.041(2) 0.0056(18) 0.012(2) -0.016(2)
C36 0.049(3) 0.055(3) 0.055(3) 0.011(2) 0.011(2) -0.008(2)
C01 0.074(4) 0.072(4) 0.049(3) 0.002(2) 0.002(3) -0.021(3)
Cl1 0.1325(16) 0.0616(9) 0.0916(12) -0.0158(8) 0.0043(11) 0.0084(9)
Cl2 0.1557(18) 0.0788(10) 0.0587(8) 0.0097(7) 0.0271(10) 0.0417(11)

loop_
_atom_type_symbol
_atom_type_description
_atom_type_scat_dispersion_real
_atom_type_scat_dispersion_imag
_atom_type_scat_source
C C 0.0033 0.0016 'International Tables Vol C Tables 4.2.6.8 and 6.1.1.4'
H H 0.0000 0.0000 'International Tables Vol C Tables 4.2.6.8 and 6.1.1.4'
P P 0.1023 0.0942 'International Tables Vol C Tables 4.2.6.8 and 6.1.1.4'
S S 0.1246 0.1234 'International Tables Vol C Tables 4.2.6.8 and 6.1.1.4'
Au Au -2.0133 8.8022 'International Tables Vol C Tables 4.2.6.8 and 6.1.1.4'
Cl Cl 0.1484 0.1585 'International Tables Vol C Tables 4.2.6.8 and 6.1.1.4'

loop_
_geom_angle_atom_site_label_1
_geom_angle_atom_site_label_2
_geom_angle_atom_site_label_3
_geom_angle
_geom_angle_site_symmetry_1
_geom_angle_site_symmetry_3
_geom_angle_publ_flag
P1 Au1 S1 175.70(4) . . ?
C1 S1 Au1 103.05(14) . . ?
C11 P1 C21 106.79(17) . . ?
C11 P1 C31 109.70(18) . . ?
C21 P1 C31 104.54(19) . . ?
C11 P1 Au1 108.23(12) . . ?
C21 P1 Au1 112.99(12) . . ?
C31 P1 Au1 114.30(14) . . ?
C6 C1 C2 116.0(4) . . ?
C6 C1 S1 124.4(3) . . ?
C2 C1 S1 119.6(4) . . ?
C3 C2 C1 121.9(5) . . ?
C3 C2 H2A 119.1 . . ?
C1 C2 H2A 119.1 . . ?
C2 C3 C4 122.6(4) . . ?
C2 C3 H3A 118.7 . . ?
C4 C3 H3A 118.7 . . ?
C3 C4 C5 115.3(4) . . ?
C3 C4 C4 122.8(4) . 3_765 ?
C5 C4 C4 121.9(5) . 3_765 ?
C6 C5 C4 122.3(5) . . ?
C6 C5 H5A 118.9 . . ?
C4 C5 H5A 118.9 . . ?
C5 C6 C1 121.8(4) . . ?
C5 C6 H6A 119.1 . . ?
C1 C6 H6A 119.1 . . ?
C12 C11 C16 109.3(3) . . ?
C12 C11 P1 110.5(3) . . ?
C16 C11 P1 110.1(3) . . ?
C12 C11 H11A 109.0 . . ?
C16 C11 H11A 109.0 . . ?
P1 C11 H11A 109.0 . . ?
C13 C12 C11 111.8(3) . . ?
C13 C12 H12A 109.3 . . ?
C11 C12 H12A 109.3 . . ?
C13 C12 H12B 109.3 . . ?
C11 C12 H12B 109.3 . . ?
H12A C12 H12B 107.9 . . ?
C14 C13 C12 111.4(4) . . ?
C14 C13 H13A 109.3 . . ?
C12 C13 H13A 109.3 . . ?
C14 C13 H13B 109.3 . . ?
C12 C13 H13B 109.3 . . ?
H13A C13 H13B 108.0 . . ?
C13 C14 C15 109.9(4) . . ?
C13 C14 H14A 109.7 . . ?
C15 C14 H14A 109.7 . . ?
C13 C14 H14B 109.7 . . ?
C15 C14 H14B 109.7 . . ?
H14A C14 H14B 108.2 . . ?
C14 C15 C16 110.8(3) . . ?
C14 C15 H15A 109.5 . . ?
C16 C15 H15A 109.5 . . ?
C14 C15 H15B 109.5 . . ?
C16 C15 H15B 109.5 . . ?
H15A C15 H15B 108.1 . . ?
C15 C16 C11 111.5(4) . . ?
C15 C16 H16A 109.3 . . ?
C11 C16 H16A 109.3 . . ?
C15 C16 H16B 109.3 . . ?
C11 C16 H16B 109.3 . . ?
H16A C16 H16B 108.0 . . ?
C26 C21 C22 111.0(3) . . ?
C26 C21 P1 115.1(3) . . ?
C22 C21 P1 110.6(3) . . ?
C26 C21 H21A 106.5 . . ?
C22 C21 H21A 106.5 . . ?
P1 C21 H21A 106.5 . . ?
C23 C22 C21 110.0(4) . . ?
C23 C22 H22A 109.7 . . ?
C21 C22 H22A 109.7 . . ?
C23 C22 H22B 109.7 . . ?
C21 C22 H22B 109.7 . . ?
H22A C22 H22B 108.2 . . ?
C24 C23 C22 111.4(4) . . ?
C24 C23 H23A 109.3 . . ?
C22 C23 H23A 109.3 . . ?
C24 C23 H23B 109.3 . . ?
C22 C23 H23B 109.3 . . ?
H23A C23 H23B 108.0 . . ?
C23 C24 C25 110.6(4) . . ?
C23 C24 H24A 109.5 . . ?
C25 C24 H24A 109.5 . . ?
C23 C24 H24B 109.5 . . ?
C25 C24 H24B 109.5 . . ?
H24A C24 H24B 108.1 . . ?
C24 C25 C26 111.2(4) . . ?
C24 C25 H25A 109.4 . . ?
C26 C25 H25A 109.4 . . ?
C24 C25 H25B 109.4 . . ?
C26 C25 H25B 109.4 . . ?
H25A C25 H25B 108.0 . . ?
C21 C26 C25 111.0(3) . . ?
C21 C26 H26A 109.4 . . ?
C25 C26 H26A 109.4 . . ?
C21 C26 H26B 109.4 . . ?
C25 C26 H26B 109.4 . . ?
H26A C26 H26B 108.0 . . ?
C36 C31 C32 111.6(4) . . ?
C36 C31 P1 113.2(3) . . ?
C32 C31 P1 114.7(3) . . ?
C36 C31 H31A 105.5 . . ?
C32 C31 H31A 105.5 . . ?
P1 C31 H31A 105.5 . . ?
C33 C32 C31 111.8(3) . . ?
C33 C32 H32A 109.3 . . ?
C31 C32 H32A 109.3 . . ?
C33 C32 H32B 109.3 . . ?
C31 C32 H32B 109.3 . . ?
H32A C32 H32B 107.9 . . ?
C34 C33 C32 112.2(4) . . ?
C34 C33 H33A 109.2 . . ?
C32 C33 H33A 109.2 . . ?
C34 C33 H33B 109.2 . . ?
C32 C33 H33B 109.2 . . ?
H33A C33 H33B 107.9 . . ?
C33 C34 C35 111.9(4) . . ?
C33 C34 H34A 109.2 . . ?
C35 C34 H34A 109.2 . . ?
C33 C34 H34B 109.2 . . ?
C35 C34 H34B 109.2 . . ?
H34A C34 H34B 107.9 . . ?
C36 C35 C34 110.9(4) . . ?
C36 C35 H35A 109.5 . . ?
C34 C35 H35A 109.5 . . ?
C36 C35 H35B 109.5 . . ?
C34 C35 H35B 109.5 . . ?
H35A C35 H35B 108.1 . . ?
C31 C36 C35 112.9(4) . . ?
C31 C36 H36A 109.0 . . ?
C35 C36 H36A 109.0 . . ?
C31 C36 H36B 109.0 . . ?
C35 C36 H36B 109.0 . . ?
H36A C36 H36B 107.8 . . ?
Cl1 C01 Cl2 110.4(3) . . ?
Cl1 C01 H01A 109.6 . . ?
Cl2 C01 H01A 109.6 . . ?
Cl1 C01 H01B 109.6 . . ?
Cl2 C01 H01B 109.6 . . ?
H01A C01 H01B 108.1 . . ?

loop_
_geom_bond_atom_site_label_1
_geom_bond_atom_site_label_2
_geom_bond_distance
_geom_bond_site_symmetry_2
_geom_bond_publ_flag
Au1 P1 2.2792(9) . ?
Au1 S1 2.3103(11) . ?
S1 C1 1.773(5) . ?
P1 C11 1.839(4) . ?
P1 C21 1.847(4) . ?
P1 C31 1.863(4) . ?
C1 C6 1.379(7) . ?
C1 C2 1.389(6) . ?
C2 C3 1.373(7) . ?
C2 H2A 0.9500 . ?
C3 C4 1.378(7) . ?
C3 H3A 0.9500 . ?
C4 C5 1.395(6) . ?
C4 C4 1.483(9) 3_765 ?
C5 C6 1.378(7) . ?
C5 H5A 0.9500 . ?
C6 H6A 0.9500 . ?
C11 C12 1.535(5) . ?
C11 C16 1.545(5) . ?
C11 H11A 1.0000 . ?
C12 C13 1.524(6) . ?
C12 H12A 0.9900 . ?
C12 H12B 0.9900 . ?
C13 C14 1.513(7) . ?
C13 H13A 0.9900 . ?
C13 H13B 0.9900 . ?
C14 C15 1.515(6) . ?
C14 H14A 0.9900 . ?
C14 H14B 0.9900 . ?
C15 C16 1.518(6) . ?
C15 H15A 0.9900 . ?
C15 H15B 0.9900 . ?
C16 H16A 0.9900 . ?
C16 H16B 0.9900 . ?
C21 C26 1.522(5) . ?
C21 C22 1.539(5) . ?
C21 H21A 1.0000 . ?
C22 C23 1.534(6) . ?
C22 H22A 0.9900 . ?
C22 H22B 0.9900 . ?
C23 C24 1.519(6) . ?
C23 H23A 0.9900 . ?
C23 H23B 0.9900 . ?
C24 C25 1.531(6) . ?
C24 H24A 0.9900 . ?
C24 H24B 0.9900 . ?
C25 C26 1.534(6) . ?
C25 H25A 0.9900 . ?
C25 H25B 0.9900 . ?
C26 H26A 0.9900 . ?
C26 H26B 0.9900 . ?
C31 C36 1.507(6) . ?
C31 C32 1.526(5) . ?
C31 H31A 1.0000 . ?
C32 C33 1.514(6) . ?
C32 H32A 0.9900 . ?
C32 H32B 0.9900 . ?
C33 C34 1.482(7) . ?
C33 H33A 0.9900 . ?
C33 H33B 0.9900 . ?
C34 C35 1.545(7) . ?
C34 H34A 0.9900 . ?
C34 H34B 0.9900 . ?
C35 C36 1.512(7) . ?
C35 H35A 0.9900 . ?
C35 H35B 0.9900 . ?
C36 H36A 0.9900 . ?
C36 H36B 0.9900 . ?
C01 Cl1 1.720(6) . ?
C01 Cl2 1.746(7) . ?
C01 H01A 0.9900 . ?
C01 H01B 0.9900 . ?

loop_
_geom_torsion_atom_site_label_1
_geom_torsion_atom_site_label_2
_geom_torsion_atom_site_label_3
_geom_torsion_atom_site_label_4
_geom_torsion
_geom_torsion_site_symmetry_1
_geom_torsion_site_symmetry_2
_geom_torsion_site_symmetry_3
_geom_torsion_site_symmetry_4
_geom_torsion_publ_flag
P1 Au1 S1 C1 81.2(6) . . . . ?
S1 Au1 P1 C11 22.3(6) . . . . ?
S1 Au1 P1 C21 140.3(5) . . . . ?
S1 Au1 P1 C31 -100.3(5) . . . . ?
Au1 S1 C1 C6 26.7(4) . . . . ?
Au1 S1 C1 C2 -155.2(4) . . . . ?
C6 C1 C2 C3 -1.6(8) . . . . ?
S1 C1 C2 C3 -179.8(5) . . . . ?
C1 C2 C3 C4 0.6(10) . . . . ?
C2 C3 C4 C5 -0.2(8) . . . . ?
C2 C3 C4 C4 180.0(6) . . . 3_765 ?
C3 C4 C5 C6 1.0(7) . . . . ?
C4 C4 C5 C6 -179.2(5) 3_765 . . . ?
C4 C5 C6 C1 -2.2(8) . . . . ?
C2 C1 C6 C5 2.4(7) . . . . ?
S1 C1 C6 C5 -179.5(4) . . . . ?
C21 P1 C11 C12 -55.2(3) . . . . ?
C31 P1 C11 C12 -167.9(3) . . . . ?
Au1 P1 C11 C12 66.8(3) . . . . ?
C21 P1 C11 C16 -176.0(3) . . . . ?
C31 P1 C11 C16 71.3(3) . . . . ?
Au1 P1 C11 C16 -54.1(3) . . . . ?
C16 C11 C12 C13 -54.1(5) . . . . ?
P1 C11 C12 C13 -175.3(3) . . . . ?
C11 C12 C13 C14 56.5(5) . . . . ?
C12 C13 C14 C15 -57.6(5) . . . . ?
C13 C14 C15 C16 58.4(5) . . . . ?
C14 C15 C16 C11 -58.1(5) . . . . ?
C12 C11 C16 C15 55.1(4) . . . . ?
P1 C11 C16 C15 176.6(3) . . . . ?
C11 P1 C21 C26 -64.5(3) . . . . ?
C31 P1 C21 C26 51.8(3) . . . . ?
Au1 P1 C21 C26 176.6(3) . . . . ?
C11 P1 C21 C22 168.7(3) . . . . ?
C31 P1 C21 C22 -75.1(3) . . . . ?
Au1 P1 C21 C22 49.8(3) . . . . ?
C26 C21 C22 C23 56.5(5) . . . . ?
P1 C21 C22 C23 -174.4(3) . . . . ?
C21 C22 C23 C24 -57.0(5) . . . . ?
C22 C23 C24 C25 56.9(6) . . . . ?
C23 C24 C25 C26 -55.9(5) . . . . ?
C22 C21 C26 C25 -56.2(5) . . . . ?
P1 C21 C26 C25 177.2(3) . . . . ?
C24 C25 C26 C21 55.8(5) . . . . ?
C11 P1 C31 C36 -110.5(3) . . . . ?
C21 P1 C31 C36 135.3(3) . . . . ?
Au1 P1 C31 C36 11.3(4) . . . . ?
C11 P1 C31 C32 19.1(4) . . . . ?
C21 P1 C31 C32 -95.1(3) . . . . ?
Au1 P1 C31 C32 140.9(3) . . . . ?
C36 C31 C32 C33 -52.7(5) . . . . ?
P1 C31 C32 C33 176.9(3) . . . . ?
C31 C32 C33 C34 54.4(6) . . . . ?
C32 C33 C34 C35 -54.8(6) . . . . ?
C33 C34 C35 C36 53.7(6) . . . . ?
C32 C31 C36 C35 52.9(5) . . . . ?
P1 C31 C36 C35 -175.9(3) . . . . ?
C34 C35 C36 C31 -52.9(5) . . . . ?
